data_1514538
loop_
_publ_author_name
'Yu, Jun'
'Sun, Jiansong'
'Niu, Yiming'
'Li, Rongyao'
'Liao, Jinxi'
'Zhang, Fuyi'
'Yu, Biao'

_publ_section_title
;
 Synthetic access toward the diverse ginsenosides
;
_journal_issue 10
_journal_name_full 'Chemical Science'
_journal_page_first 3899
_journal_paper_doi 10.1039/c3sc51479j
_journal_volume 4
_journal_year 2013
_chemical_absolute_configuration ad
_chemical_formula_sum 'C34.5 H57 Cl O5'
_chemical_formula_weight 587.25
_chemical_name_systematic
;
?
;
_space_group_IT_number 4
_symmetry_cell_setting monoclinic
_symmetry_space_group_name_Hall 'P 2yb'
_symmetry_space_group_name_H-M 'P 1 21 1'
_atom_sites_solution_hydrogens geom
_atom_sites_solution_primary direct
_atom_sites_solution_secondary difmap
_audit_creation_method SHELXL-97
_cell_angle_alpha 90.00
_cell_angle_beta 93.4470(10)
_cell_angle_gamma 90.00
_cell_formula_units_Z 4
_cell_length_a 11.2356(2)
_cell_length_b 11.9742(3)
_cell_length_c 24.8296(6)
_cell_measurement_reflns_used 9933
_cell_measurement_temperature 133(2)
_cell_measurement_theta_max 65.76
_cell_measurement_theta_min 3.57
_cell_volume 3334.46(13)
_computing_cell_refinement 'Bruker SAINT'
_computing_data_collection 'Bruker APEX2'
_computing_data_reduction 'Bruker SAINT'
_computing_molecular_graphics 'Bruker SHELXTL'
_computing_publication_material 'Bruker SHELXTL'
_computing_structure_refinement 'SHELXL-97 (Sheldrick, 2008)'
_computing_structure_solution 'SHELXS-97 (Sheldrick, 2008)'
_diffrn_ambient_temperature 133(2)
_diffrn_measured_fraction_theta_full 0.967
_diffrn_measured_fraction_theta_max 0.967
_diffrn_measurement_device_type 'Bruker APEX-II CCD'
_diffrn_measurement_method '\f and \w scans'
_diffrn_radiation_monochromator graphite
_diffrn_radiation_source 'fine-focus sealed tube'
_diffrn_radiation_type CuK\a
_diffrn_radiation_wavelength 1.54178
_diffrn_reflns_av_R_equivalents 0.0367
_diffrn_reflns_av_sigmaI/netI 0.0465
_diffrn_reflns_limit_h_max 13
_diffrn_reflns_limit_h_min -11
_diffrn_reflns_limit_k_max 14
_diffrn_reflns_limit_k_min -14
_diffrn_reflns_limit_l_max 29
_diffrn_reflns_limit_l_min -28
_diffrn_reflns_number 29181
_diffrn_reflns_theta_full 66.33
_diffrn_reflns_theta_max 66.33
_diffrn_reflns_theta_min 3.57
_exptl_absorpt_coefficient_mu 1.307
_exptl_absorpt_correction_T_max 0.7987
_exptl_absorpt_correction_T_min 0.7358
_exptl_absorpt_correction_type multi-scan
_exptl_absorpt_process_details sadabs
_exptl_crystal_colour colourless
_exptl_crystal_density_diffrn 1.170
_exptl_crystal_density_method 'not measured'
_exptl_crystal_description block
_exptl_crystal_F_000 1284
_exptl_crystal_size_max 0.25
_exptl_crystal_size_mid 0.20
_exptl_crystal_size_min 0.18
_refine_diff_density_max 0.337
_refine_diff_density_min -0.452
_refine_diff_density_rms 0.050
_refine_ls_abs_structure_details 'Flack H D (1983), Acta Cryst. A39, 876-881'
_refine_ls_abs_structure_Flack 0.071(19)
_refine_ls_extinction_method none
_refine_ls_goodness_of_fit_ref 1.018
_refine_ls_hydrogen_treatment constr
_refine_ls_matrix_type full
_refine_ls_number_parameters 779
_refine_ls_number_reflns 10458
_refine_ls_number_restraints 41
_refine_ls_restrained_S_all 1.041
_refine_ls_R_factor_all 0.0514
_refine_ls_R_factor_gt 0.0503
_refine_ls_shift/su_max 0.001
_refine_ls_shift/su_mean 0.000
_refine_ls_structure_factor_coef Fsqd
_refine_ls_weighting_details 'calc w=1/[\s^2^(Fo^2^)+(0.0850P)^2^+1.9065P] where P=(Fo^2^+2Fc^2^)/3'
_refine_ls_weighting_scheme calc
_refine_ls_wR_factor_gt 0.1435
_refine_ls_wR_factor_ref 0.1446
_reflns_number_gt 10113
_reflns_number_total 10458
_reflns_threshold_expression >2sigma(I)
_cod_data_source_file c3sc51479j.txt
_cod_data_source_block cu_dm11511_0m
_cod_depositor_comments
;
The following automatic conversions were performed:

'_symmetry_cell_setting' value 'Monoclinic' changed to 'monoclinic'
according to
/usr/data/users/saulius/automatic-downloads/retrospective/RSC/lib/dictionaries/cif_core.dic
dictionary named 'cif_core.dic' version 2.4.2 from 2011-04-26.

Automatic conversion script
Id: cif_fix_values 2281 2013-09-26 08:29:07Z andrius 
;
_cod_original_sg_symbol_H-M P2(1)
_cod_database_code 1514538

loop_
_symmetry_equiv_pos_as_xyz
'x, y, z'
'-x, y+1/2, -z'

loop_
_atom_site_label
_atom_site_type_symbol
_atom_site_fract_x
_atom_site_fract_y
_atom_site_fract_z
_atom_site_U_iso_or_equiv
_atom_site_adp_type
_atom_site_occupancy
_atom_site_symmetry_multiplicity
_atom_site_calc_flag
_atom_site_refinement_flags
_atom_site_disorder_assembly
_atom_site_disorder_group
O1 O 0.2625(2) -0.14305(19) 0.17300(9) 0.0372(5) Uani 1 1 d . . .
O2 O 0.1746(3) -0.1244(2) 0.25181(10) 0.0541(7) Uani 1 1 d . . .
O3 O 0.80305(16) 0.39979(16) 0.14084(8) 0.0256(4) Uani 1 1 d . . .
O4 O 0.87128(19) 0.3747(3) 0.22662(9) 0.0460(6) Uani 1 1 d . . .
O5 O 0.84688(19) 0.62930(19) 0.16603(8) 0.0325(5) Uani 1 1 d . . .
H5 H 0.8448 0.6728 0.1925 0.049 Uiso 1 1 calc R . .
O1' O 0.21670(19) 1.26150(17) 0.33737(8) 0.0318(5) Uani 1 1 d . . .
O2' O 0.2039(3) 1.2697(3) 0.24712(11) 0.0678(9) Uani 1 1 d . . .
O3' O 0.76453(18) 0.71006(17) 0.34864(8) 0.0284(4) Uani 1 1 d . . .
O4' O 0.7940(3) 0.7399(2) 0.26130(10) 0.0471(6) Uani 1 1 d . . .
O5' O 0.7708(3) 0.49230(19) 0.31086(10) 0.0510(7) Uani 1 1 d . . .
H5' H 0.7822 0.4450 0.2867 0.077 Uiso 1 1 calc R . .
C1 C 0.5000(3) 0.0777(3) 0.17327(13) 0.0320(7) Uani 1 1 d . . .
H1A H 0.5873 0.0692 0.1713 0.038 Uiso 1 1 calc R . .
H1B H 0.4857 0.1163 0.2075 0.038 Uiso 1 1 calc R . .
C2 C 0.4435(3) -0.0379(3) 0.17410(14) 0.0329(7) Uani 1 1 d . . .
H2A H 0.4748 -0.0790 0.2066 0.040 Uiso 1 1 calc R . .
H2B H 0.4650 -0.0805 0.1419 0.040 Uiso 1 1 calc R . .
C3 C 0.3082(3) -0.0289(3) 0.17454(12) 0.0311(7) Uani 1 1 d . . .
H3 H 0.2870 0.0072 0.2090 0.037 Uiso 1 1 calc R . .
C4 C 0.2498(3) 0.0366(3) 0.12685(13) 0.0327(7) Uani 1 1 d . . .
C5 C 0.3128(3) 0.1522(3) 0.12680(12) 0.0270(6) Uani 1 1 d . . .
H5A H 0.2966 0.1861 0.1624 0.032 Uiso 1 1 calc R . .
C6 C 0.2579(3) 0.2343(3) 0.08495(13) 0.0336(7) Uani 1 1 d . . .
H6A H 0.2806 0.2121 0.0485 0.040 Uiso 1 1 calc R . .
H6B H 0.1699 0.2313 0.0853 0.040 Uiso 1 1 calc R . .
C7 C 0.3003(3) 0.3533(3) 0.09677(13) 0.0324(7) Uani 1 1 d . . .
H7A H 0.2709 0.3774 0.1317 0.039 Uiso 1 1 calc R . .
H7B H 0.2649 0.4036 0.0685 0.039 Uiso 1 1 calc R . .
C8 C 0.4369(2) 0.3654(2) 0.09901(11) 0.0256(6) Uani 1 1 d . . .
C9 C 0.4939(3) 0.2743(2) 0.13676(11) 0.0253(6) Uani 1 1 d . . .
H9 H 0.4669 0.2925 0.1734 0.030 Uiso 1 1 calc R . .
C10 C 0.4518(2) 0.1512(3) 0.12574(12) 0.0274(6) Uani 1 1 d . . .
C11 C 0.6296(3) 0.2857(2) 0.14197(13) 0.0291(6) Uani 1 1 d . . .
H11C H 0.6608 0.2344 0.1707 0.035 Uiso 1 1 calc R . .
H11D H 0.6617 0.2607 0.1077 0.035 Uiso 1 1 calc R . .
C12 C 0.6778(2) 0.4026(2) 0.15480(11) 0.0252(6) Uani 1 1 d . . .
H12 H 0.6728 0.4193 0.1941 0.030 Uiso 1 1 calc R . .
C13 C 0.6158(2) 0.4929(2) 0.12106(11) 0.0247(6) Uani 1 1 d . . .
H13 H 0.6355 0.4796 0.0828 0.030 Uiso 1 1 calc R . .
C14 C 0.4778(2) 0.4812(3) 0.12298(11) 0.0254(6) Uani 1 1 d . . .
C15 C 0.4343(3) 0.5852(3) 0.09110(13) 0.0329(7) Uani 1 1 d . . .
H15C H 0.3590 0.6134 0.1048 0.039 Uiso 1 1 calc R . .
H15D H 0.4205 0.5672 0.0523 0.039 Uiso 1 1 calc R . .
C16 C 0.5341(3) 0.6728(3) 0.09957(15) 0.0380(7) Uani 1 1 d . . .
H16C H 0.5046 0.7384 0.1190 0.046 Uiso 1 1 calc R . .
H16D H 0.5608 0.6981 0.0643 0.046 Uiso 1 1 calc R . .
C17 C 0.6386(3) 0.6178(3) 0.13291(11) 0.0282(6) Uani 1 1 d . . .
H17 H 0.6239 0.6300 0.1718 0.034 Uiso 1 1 calc R . .
C18 C 0.4759(3) 0.3546(3) 0.04001(12) 0.0341(7) Uani 1 1 d . . .
H18D H 0.4255 0.2993 0.0205 0.051 Uiso 1 1 calc R . .
H18E H 0.5594 0.3305 0.0406 0.051 Uiso 1 1 calc R . .
H18F H 0.4675 0.4270 0.0219 0.051 Uiso 1 1 calc R . .
C19 C 0.4987(3) 0.1022(3) 0.07329(13) 0.0357(7) Uani 1 1 d . . .
H19D H 0.5778 0.1329 0.0677 0.054 Uiso 1 1 calc R . .
H19E H 0.4438 0.1220 0.0426 0.054 Uiso 1 1 calc R . .
H19F H 0.5040 0.0208 0.0764 0.054 Uiso 1 1 calc R . .
C20 C 0.7636(3) 0.6667(3) 0.12361(12) 0.0310(7) Uani 1 1 d . . .
C21 C 0.7584(3) 0.7953(3) 0.12562(15) 0.0387(8) Uani 1 1 d . . .
H21D H 0.7210 0.8188 0.1584 0.058 Uiso 1 1 calc R . .
H21E H 0.7114 0.8231 0.0939 0.058 Uiso 1 1 calc R . .
H21F H 0.8394 0.8256 0.1258 0.058 Uiso 1 1 calc R . .
C22 C 0.8142(3) 0.6262(3) 0.07112(12) 0.0310(7) Uani 1 1 d . . .
H22C H 0.8194 0.5437 0.0721 0.037 Uiso 1 1 calc R . .
H22D H 0.7575 0.6467 0.0406 0.037 Uiso 1 1 calc R . .
C23 C 0.9366(3) 0.6731(3) 0.06022(15) 0.0417(8) Uani 1 1 d . . .
H23C H 0.9264 0.7460 0.0418 0.050 Uiso 1 1 calc R . .
H23D H 0.9820 0.6861 0.0951 0.050 Uiso 1 1 calc R . .
C24 C 1.0074(3) 0.5971(3) 0.02620(14) 0.0384(7) Uani 1 1 d . . .
H24 H 0.9904 0.5197 0.0295 0.046 Uiso 1 1 calc R . .
C25 C 1.0901(3) 0.6221(3) -0.00778(12) 0.0318(7) Uani 1 1 d . . .
C26 C 1.1562(3) 0.5337(3) -0.03657(15) 0.0431(8) Uani 1 1 d . . .
H26A H 1.1250 0.4600 -0.0276 0.065 Uiso 1 1 calc R . .
H26B H 1.2412 0.5375 -0.0254 0.065 Uiso 1 1 calc R . .
H26C H 1.1455 0.5457 -0.0756 0.065 Uiso 1 1 calc R . .
C27 C 1.1282(5) 0.7393(4) -0.01960(19) 0.0637(12) Uani 1 1 d . . .
H27A H 1.0697 0.7921 -0.0066 0.096 Uiso 1 1 calc R . .
H27B H 1.1334 0.7486 -0.0586 0.096 Uiso 1 1 calc R . .
H27C H 1.2064 0.7539 -0.0013 0.096 Uiso 1 1 calc R . .
C28 C 0.2517(4) -0.0295(3) 0.07405(14) 0.0444(8) Uani 1 1 d . . .
H28D H 0.3329 -0.0558 0.0691 0.067 Uiso 1 1 calc R . .
H28E H 0.2254 0.0187 0.0437 0.067 Uiso 1 1 calc R . .
H28F H 0.1980 -0.0938 0.0755 0.067 Uiso 1 1 calc R . .
C29 C 0.1181(3) 0.0538(3) 0.13899(15) 0.0407(8) Uani 1 1 d . . .
H29D H 0.0809 -0.0188 0.1449 0.061 Uiso 1 1 calc R . .
H29E H 0.0760 0.0913 0.1084 0.061 Uiso 1 1 calc R . .
H29F H 0.1136 0.0999 0.1714 0.061 Uiso 1 1 calc R . .
C30 C 0.4408(3) 0.4981(3) 0.18197(12) 0.0299(6) Uani 1 1 d . . .
H30D H 0.4532 0.5763 0.1925 0.045 Uiso 1 1 calc R . .
H30E H 0.4895 0.4498 0.2064 0.045 Uiso 1 1 calc R . .
H30F H 0.3564 0.4788 0.1841 0.045 Uiso 1 1 calc R . .
C31 C 0.1971(3) -0.1790(3) 0.21293(13) 0.0350(7) Uani 1 1 d . . .
C32 C 0.1546(3) -0.2965(3) 0.20212(15) 0.0415(8) Uani 1 1 d . . .
H32D H 0.1749 -0.3432 0.2338 0.062 Uiso 1 1 calc R . .
H32E H 0.1932 -0.3266 0.1709 0.062 Uiso 1 1 calc R . .
H32F H 0.0679 -0.2964 0.1947 0.062 Uiso 1 1 calc R . .
C33 C 0.8885(3) 0.3895(3) 0.17998(12) 0.0308(6) Uani 1 1 d . . .
C34 C 1.0101(3) 0.3979(3) 0.15762(13) 0.0374(7) Uani 1 1 d . . .
H34D H 1.0358 0.4761 0.1581 0.056 Uiso 1 1 calc R . .
H34E H 1.0062 0.3700 0.1205 0.056 Uiso 1 1 calc R . .
H34F H 1.0672 0.3532 0.1798 0.056 Uiso 1 1 calc R . .
C1' C 0.4544(3) 1.0403(2) 0.32676(12) 0.0283(6) Uani 1 1 d . . .
H1'1 H 0.5411 1.0480 0.3228 0.034 Uiso 1 1 calc R . .
H1'2 H 0.4200 0.9992 0.2949 0.034 Uiso 1 1 calc R . .
C2' C 0.3983(3) 1.1567(3) 0.32789(13) 0.0308(6) Uani 1 1 d . . .
H2'1 H 0.4372 1.2008 0.3577 0.037 Uiso 1 1 calc R . .
H2'2 H 0.4111 1.1959 0.2936 0.037 Uiso 1 1 calc R . .
C3' C 0.2662(3) 1.1484(2) 0.33554(13) 0.0298(6) Uani 1 1 d . . .
H3' H 0.2269 1.1075 0.3042 0.036 Uiso 1 1 calc R . .
C4' C 0.2362(3) 1.0897(3) 0.38771(12) 0.0306(6) Uani 1 1 d . . .
C5' C 0.2981(3) 0.9732(3) 0.38656(12) 0.0278(6) Uani 1 1 d . . .
H5'1 H 0.2609 0.9359 0.3537 0.033 Uiso 1 1 calc R . .
C6' C 0.2685(3) 0.8964(3) 0.43309(14) 0.0365(7) Uani 1 1 d . . .
H6'1 H 0.1827 0.9028 0.4396 0.044 Uiso 1 1 calc R . .
H6'2 H 0.3149 0.9195 0.4664 0.044 Uiso 1 1 calc R . .
C7' C 0.2981(3) 0.7749(3) 0.41984(14) 0.0350(7) Uani 1 1 d . . .
H7'1 H 0.2463 0.7505 0.3884 0.042 Uiso 1 1 calc R . .
H7'2 H 0.2801 0.7271 0.4509 0.042 Uiso 1 1 calc R . .
C8' C 0.4294(3) 0.7579(2) 0.40719(12) 0.0263(6) Uani 1 1 d . . .
C9' C 0.4672(2) 0.8477(2) 0.36588(11) 0.0242(6) Uani 1 1 d . . .
H9' H 0.4211 0.8290 0.3314 0.029 Uiso 1 1 calc R . .
C10' C 0.4343(2) 0.9720(2) 0.37793(11) 0.0243(6) Uani 1 1 d . . .
C11' C 0.5981(3) 0.8325(2) 0.35389(12) 0.0280(6) Uani 1 1 d . . .
H11A H 0.6480 0.8562 0.3861 0.034 Uiso 1 1 calc R . .
H11B H 0.6160 0.8833 0.3240 0.034 Uiso 1 1 calc R . .
C12' C 0.6353(3) 0.7129(2) 0.33863(12) 0.0282(6) Uani 1 1 d . . .
H12' H 0.6134 0.6982 0.2996 0.034 Uiso 1 1 calc R . .
C13' C 0.5841(3) 0.6227(2) 0.37332(12) 0.0270(6) Uani 1 1 d . . .
H13' H 0.6255 0.6271 0.4101 0.032 Uiso 1 1 calc R . .
C14' C 0.4486(3) 0.6421(2) 0.37931(12) 0.0281(6) Uani 1 1 d . . .
C15' C 0.4166(3) 0.5373(3) 0.41187(14) 0.0356(7) Uani 1 1 d . . .
H15A H 0.3313 0.5179 0.4052 0.043 Uiso 1 1 calc R . .
H15B H 0.4335 0.5494 0.4510 0.043 Uiso 1 1 calc R . .
C16' C 0.4975(3) 0.4446(3) 0.39065(16) 0.0408(8) Uani 1 1 d . . .
H16A H 0.4488 0.3891 0.3696 0.049 Uiso 1 1 calc R . .
H16B H 0.5402 0.4058 0.4213 0.049 Uiso 1 1 calc R . .
C17' C 0.5885(3) 0.5003(2) 0.35422(13) 0.0341(7) Uani 1 1 d . . .
H17' H 0.5522 0.4984 0.3165 0.041 Uiso 1 1 calc R . .
C18' C 0.5033(3) 0.7657(3) 0.46151(12) 0.0333(7) Uani 1 1 d . . .
H18A H 0.4760 0.8298 0.4820 0.050 Uiso 1 1 calc R . .
H18B H 0.5877 0.7754 0.4548 0.050 Uiso 1 1 calc R . .
H18C H 0.4931 0.6971 0.4822 0.050 Uiso 1 1 calc R . .
C19' C 0.5119(3) 1.0222(3) 0.42515(13) 0.0336(7) Uani 1 1 d . . .
H19A H 0.5924 0.9906 0.4254 0.050 Uiso 1 1 calc R . .
H19B H 0.4765 1.0046 0.4593 0.050 Uiso 1 1 calc R . .
H19C H 0.5162 1.1035 0.4208 0.050 Uiso 1 1 calc R . .
C20' C 0.7100(3) 0.4402(3) 0.35358(13) 0.0353(7) Uani 1 1 d . . .
C21' C 0.6866(4) 0.3171(3) 0.33845(17) 0.0481(9) Uani 1 1 d . . .
H21A H 0.6266 0.3131 0.3082 0.072 Uiso 1 1 calc R . .
H21B H 0.6574 0.2773 0.3695 0.072 Uiso 1 1 calc R . .
H21C H 0.7608 0.2825 0.3280 0.072 Uiso 1 1 calc R . .
C22' C 0.7872(3) 0.4538(3) 0.40523(14) 0.0377(7) Uani 1 1 d . . .
H22A H 0.7399 0.4327 0.4360 0.045 Uiso 1 1 calc R . .
H22B H 0.8089 0.5335 0.4095 0.045 Uiso 1 1 calc R . .
C23' C 0.9017(3) 0.3841(3) 0.40764(17) 0.0497(9) Uani 1 1 d . . .
H23A H 0.8817 0.3058 0.4161 0.060 Uiso 1 1 calc R . .
H23B H 0.9351 0.3849 0.3716 0.060 Uiso 1 1 calc R . .
C24' C 0.9942(3) 0.4246(4) 0.44826(17) 0.0532(10) Uani 1 1 d . . .
H24' H 1.0245 0.4972 0.4419 0.064 Uiso 1 1 calc R . .
C25' C 1.0406(4) 0.3735(5) 0.4924(2) 0.0801(13) Uani 1 1 d U . .
C26' C 1.1372(5) 0.4238(6) 0.5279(2) 0.0954(16) Uani 1 1 d U . .
H26D H 1.2109 0.3812 0.5248 0.143 Uiso 1 1 calc R . .
H26E H 1.1145 0.4221 0.5654 0.143 Uiso 1 1 calc R . .
H26F H 1.1498 0.5014 0.5170 0.143 Uiso 1 1 calc R . .
C27' C 1.0014(5) 0.2565(6) 0.5097(2) 0.0870(15) Uani 1 1 d U . .
H27D H 0.9378 0.2292 0.4843 0.131 Uiso 1 1 calc R . .
H27E H 0.9718 0.2603 0.5460 0.131 Uiso 1 1 calc R . .
H27F H 1.0695 0.2054 0.5099 0.131 Uiso 1 1 calc R . .
C28' C 0.2703(3) 1.1608(3) 0.43776(13) 0.0354(7) Uani 1 1 d . . .
H28A H 0.3539 1.1838 0.4370 0.053 Uiso 1 1 calc R . .
H28B H 0.2594 1.1169 0.4704 0.053 Uiso 1 1 calc R . .
H28C H 0.2193 1.2272 0.4378 0.053 Uiso 1 1 calc R . .
C29' C 0.0999(3) 1.0726(3) 0.38532(16) 0.0416(8) Uani 1 1 d . . .
H29A H 0.0771 1.0381 0.4190 0.062 Uiso 1 1 calc R . .
H29B H 0.0761 1.0239 0.3549 0.062 Uiso 1 1 calc R . .
H29C H 0.0601 1.1451 0.3806 0.062 Uiso 1 1 calc R . .
C30' C 0.3780(3) 0.6339(3) 0.32384(14) 0.0372(7) Uani 1 1 d . . .
H30A H 0.4211 0.6740 0.2966 0.056 Uiso 1 1 calc R . .
H30B H 0.2989 0.6674 0.3264 0.056 Uiso 1 1 calc R . .
H30C H 0.3693 0.5553 0.3134 0.056 Uiso 1 1 calc R . .
C31' C 0.1886(3) 1.3113(3) 0.29009(14) 0.0367(7) Uani 1 1 d . . .
C32' C 0.1356(3) 1.4241(3) 0.29753(15) 0.0379(7) Uani 1 1 d . . .
H32A H 0.1738 1.4782 0.2744 0.057 Uiso 1 1 calc R . .
H32B H 0.1484 1.4468 0.3354 0.057 Uiso 1 1 calc R . .
H32C H 0.0499 1.4215 0.2877 0.057 Uiso 1 1 calc R . .
C33' C 0.8330(3) 0.7205(3) 0.30705(14) 0.0380(8) Uani 1 1 d . . .
C34' C 0.9627(3) 0.7069(4) 0.32392(18) 0.0551(11) Uani 1 1 d . . .
H34A H 0.9887 0.6315 0.3147 0.083 Uiso 1 1 calc R . .
H34B H 0.9745 0.7183 0.3630 0.083 Uiso 1 1 calc R . .
H34C H 1.0095 0.7620 0.3051 0.083 Uiso 1 1 calc R . .
C1S C 0.9137(6) 0.0723(9) 0.2579(3) 0.072(2) Uani 0.70 1 d PDU A 1
H1SA H 0.9396 0.1502 0.2649 0.086 Uiso 0.70 1 calc PR A 1
H1SB H 0.9860 0.0248 0.2593 0.086 Uiso 0.70 1 calc PR A 1
Cl1 Cl 0.8221(4) 0.0296(4) 0.30948(18) 0.0593(11) Uani 0.70 1 d PDU A 1
Cl2 Cl 0.84525(14) 0.06474(19) 0.19428(7) 0.0639(5) Uani 0.70 1 d PDU A 1
C1'S C 0.8972(11) -0.0019(11) 0.2522(4) 0.039(2) Uani 0.30 1 d PDU B 2
H1'A H 0.9831 -0.0192 0.2580 0.047 Uiso 0.30 1 calc PR B 2
H1'B H 0.8570 -0.0624 0.2309 0.047 Uiso 0.30 1 calc PR B 2
Cl1' Cl 0.8285(10) 0.0215(14) 0.3151(5) 0.087(4) Uani 0.30 1 d PDU B 2
Cl2' Cl 0.8739(8) 0.1266(8) 0.2222(5) 0.158(4) Uani 0.30 1 d PU B 2

loop_
_atom_site_aniso_label
_atom_site_aniso_U_11
_atom_site_aniso_U_22
_atom_site_aniso_U_33
_atom_site_aniso_U_23
_atom_site_aniso_U_13
_atom_site_aniso_U_12
O1 0.0421(12) 0.0334(11) 0.0373(12) -0.0032(9) 0.0130(10) -0.0116(10)
O2 0.0717(18) 0.0546(15) 0.0378(14) -0.0021(12) 0.0174(13) -0.0218(14)
O3 0.0183(9) 0.0307(10) 0.0280(10) -0.0011(8) 0.0041(8) 0.0018(8)
O4 0.0283(11) 0.0815(19) 0.0286(12) 0.0023(12) 0.0036(9) 0.0118(12)
O5 0.0324(11) 0.0393(12) 0.0259(11) -0.0069(9) 0.0017(9) 0.0007(9)
O1' 0.0358(11) 0.0262(10) 0.0327(12) -0.0027(9) -0.0023(9) 0.0082(9)
O2' 0.106(2) 0.0649(18) 0.0314(14) -0.0022(13) -0.0069(15) 0.0459(18)
O3' 0.0315(10) 0.0307(10) 0.0240(10) -0.0018(8) 0.0088(9) 0.0037(9)
O4' 0.0734(17) 0.0389(13) 0.0311(13) 0.0029(10) 0.0206(12) 0.0055(12)
O5' 0.088(2) 0.0283(12) 0.0396(14) -0.0019(10) 0.0294(14) 0.0023(13)
C1 0.0261(14) 0.0299(15) 0.0404(17) 0.0017(13) 0.0045(13) 0.0007(12)
C2 0.0336(16) 0.0289(15) 0.0371(17) 0.0012(13) 0.0090(13) -0.0004(13)
C3 0.0360(16) 0.0288(15) 0.0295(16) -0.0037(12) 0.0097(13) -0.0047(13)
C4 0.0306(15) 0.0392(17) 0.0286(16) -0.0050(13) 0.0034(12) -0.0068(13)
C5 0.0240(14) 0.0330(15) 0.0240(14) -0.0032(12) 0.0033(11) -0.0017(12)
C6 0.0231(14) 0.0434(18) 0.0341(17) 0.0019(14) 0.0005(12) -0.0016(13)
C7 0.0228(14) 0.0418(17) 0.0323(16) 0.0037(14) 0.0002(12) 0.0052(12)
C8 0.0255(14) 0.0279(14) 0.0238(14) 0.0016(12) 0.0050(11) -0.0016(11)
C9 0.0227(13) 0.0322(15) 0.0215(14) -0.0003(12) 0.0061(11) 0.0008(11)
C10 0.0215(13) 0.0292(14) 0.0320(16) -0.0023(12) 0.0060(11) -0.0008(11)
C11 0.0232(14) 0.0280(15) 0.0368(17) 0.0024(12) 0.0076(12) 0.0028(11)
C12 0.0197(13) 0.0332(15) 0.0233(14) -0.0001(12) 0.0067(11) 0.0038(11)
C13 0.0255(13) 0.0294(14) 0.0198(14) 0.0006(11) 0.0060(11) 0.0021(11)
C14 0.0231(13) 0.0305(14) 0.0231(14) 0.0015(12) 0.0042(11) 0.0066(11)
C15 0.0292(15) 0.0337(16) 0.0355(17) 0.0040(13) -0.0003(13) 0.0069(13)
C16 0.0395(17) 0.0321(16) 0.0420(19) 0.0028(14) -0.0020(15) 0.0056(13)
C17 0.0325(15) 0.0324(15) 0.0202(14) 0.0000(12) 0.0057(12) 0.0039(12)
C18 0.0410(16) 0.0367(16) 0.0250(15) 0.0025(13) 0.0066(13) -0.0058(14)
C19 0.0352(16) 0.0352(16) 0.0381(18) -0.0057(14) 0.0139(14) -0.0045(14)
C20 0.0349(16) 0.0308(16) 0.0276(16) -0.0032(12) 0.0044(13) 0.0013(13)
C21 0.0412(17) 0.0337(17) 0.0419(19) -0.0037(14) 0.0082(15) -0.0068(14)
C22 0.0373(16) 0.0329(16) 0.0235(15) -0.0006(12) 0.0086(13) -0.0034(13)
C23 0.050(2) 0.0362(17) 0.0410(19) -0.0029(15) 0.0190(16) -0.0119(15)
C24 0.0400(17) 0.0342(16) 0.0416(19) 0.0012(14) 0.0079(15) -0.0057(14)
C25 0.0288(14) 0.0392(17) 0.0272(15) 0.0000(13) 0.0008(12) -0.0069(13)
C26 0.0297(15) 0.057(2) 0.043(2) -0.0010(17) 0.0058(14) 0.0043(16)
C27 0.075(3) 0.051(2) 0.069(3) 0.000(2) 0.042(2) -0.012(2)
C28 0.057(2) 0.046(2) 0.0297(18) -0.0083(15) -0.0017(16) -0.0170(17)
C29 0.0293(16) 0.048(2) 0.045(2) 0.0024(16) 0.0031(14) -0.0080(15)
C30 0.0292(14) 0.0318(15) 0.0294(16) -0.0049(12) 0.0087(12) 0.0038(12)
C31 0.0314(15) 0.0427(18) 0.0307(17) 0.0052(14) 0.0002(13) -0.0083(14)
C32 0.0358(17) 0.0411(18) 0.048(2) 0.0078(16) 0.0030(15) -0.0123(15)
C33 0.0263(14) 0.0368(16) 0.0289(16) -0.0001(13) -0.0005(12) 0.0065(12)
C34 0.0273(14) 0.0493(19) 0.0358(17) 0.0009(15) 0.0040(13) 0.0037(14)
C1' 0.0305(14) 0.0261(14) 0.0289(15) 0.0004(12) 0.0067(12) 0.0020(12)
C2' 0.0330(16) 0.0271(15) 0.0327(16) 0.0010(12) 0.0052(13) 0.0003(12)
C3' 0.0320(15) 0.0248(14) 0.0318(16) -0.0038(12) -0.0037(12) 0.0056(12)
C4' 0.0264(14) 0.0339(16) 0.0316(16) -0.0003(13) 0.0032(12) 0.0021(12)
C5' 0.0243(14) 0.0303(15) 0.0289(15) 0.0000(12) 0.0018(11) 0.0020(12)
C6' 0.0316(15) 0.0384(17) 0.0402(18) 0.0042(14) 0.0089(14) 0.0059(13)
C7' 0.0302(16) 0.0339(16) 0.0413(18) 0.0034(14) 0.0072(14) -0.0015(13)
C8' 0.0270(14) 0.0254(14) 0.0261(15) 0.0007(12) -0.0011(12) 0.0003(11)
C9' 0.0277(14) 0.0244(14) 0.0198(14) -0.0032(11) -0.0033(11) -0.0006(11)
C10' 0.0239(13) 0.0244(14) 0.0242(14) -0.0028(11) -0.0011(11) -0.0004(11)
C11' 0.0309(14) 0.0234(14) 0.0298(16) 0.0028(12) 0.0022(12) 0.0001(12)
C12' 0.0344(15) 0.0276(14) 0.0229(15) -0.0002(12) 0.0043(12) 0.0039(12)
C13' 0.0341(15) 0.0245(14) 0.0217(14) -0.0010(11) -0.0031(12) 0.0014(12)
C14' 0.0300(15) 0.0251(14) 0.0285(15) 0.0011(12) -0.0035(12) -0.0024(12)
C15' 0.0367(16) 0.0287(15) 0.0413(18) 0.0048(14) 0.0008(14) -0.0047(14)
C16' 0.0373(17) 0.0276(16) 0.058(2) 0.0037(15) 0.0041(16) -0.0049(13)
C17' 0.0474(18) 0.0238(15) 0.0309(17) -0.0004(12) -0.0001(14) 0.0008(13)
C18' 0.0435(17) 0.0335(15) 0.0229(15) -0.0009(13) 0.0003(13) 0.0021(14)
C19' 0.0322(15) 0.0324(15) 0.0356(17) -0.0108(13) -0.0040(13) 0.0023(13)
C20' 0.0500(19) 0.0253(15) 0.0319(17) -0.0019(13) 0.0125(15) 0.0023(14)
C21' 0.062(2) 0.0280(17) 0.056(2) -0.0025(15) 0.0136(19) 0.0053(16)
C22' 0.0382(17) 0.0358(17) 0.0407(18) 0.0041(14) 0.0155(14) 0.0086(14)
C23' 0.0409(19) 0.044(2) 0.066(2) 0.0035(18) 0.0126(18) 0.0141(16)
C24' 0.0390(18) 0.060(2) 0.061(3) 0.000(2) 0.0108(18) 0.0168(18)
C25' 0.060(2) 0.115(3) 0.066(2) 0.009(2) 0.0154(18) 0.057(2)
C26' 0.070(3) 0.138(4) 0.077(3) -0.003(3) -0.004(2) 0.056(3)
C27' 0.078(3) 0.113(3) 0.074(3) 0.030(3) 0.030(2) 0.057(3)
C28' 0.0373(17) 0.0372(17) 0.0320(17) -0.0019(14) 0.0053(13) 0.0129(14)
C29' 0.0286(16) 0.0385(18) 0.058(2) 0.0022(16) 0.0025(15) 0.0065(13)
C30' 0.0423(18) 0.0265(15) 0.0413(19) -0.0019(14) -0.0099(15) -0.0022(13)
C31' 0.0431(17) 0.0327(16) 0.0334(18) 0.0002(14) -0.0036(14) 0.0070(14)
C32' 0.0365(16) 0.0289(16) 0.047(2) 0.0006(14) -0.0052(15) 0.0027(13)
C33' 0.051(2) 0.0257(15) 0.039(2) -0.0010(14) 0.0197(16) 0.0056(14)
C34' 0.044(2) 0.056(2) 0.069(3) 0.012(2) 0.0331(19) 0.0145(18)
C1S 0.047(3) 0.107(6) 0.062(4) 0.027(5) 0.002(3) -0.010(4)
Cl1 0.0417(19) 0.0650(14) 0.0734(19) -0.0028(13) 0.0221(16) -0.0046(12)
Cl2 0.0323(6) 0.1050(15) 0.0532(9) -0.0138(9) -0.0067(6) 0.0133(7)
C1'S 0.036(5) 0.033(5) 0.049(6) 0.012(5) -0.003(5) -0.004(5)
Cl1' 0.036(4) 0.133(8) 0.089(6) 0.006(5) -0.025(3) -0.010(4)
Cl2' 0.125(5) 0.157(7) 0.203(8) 0.123(6) 0.087(5) 0.075(5)

loop_
_atom_type_symbol
_atom_type_description
_atom_type_scat_dispersion_real
_atom_type_scat_dispersion_imag
_atom_type_scat_source
C C 0.0181 0.0091 'International Tables Vol C Tables 4.2.6.8 and 6.1.1.4'
H H 0.0000 0.0000 'International Tables Vol C Tables 4.2.6.8 and 6.1.1.4'
O O 0.0492 0.0322 'International Tables Vol C Tables 4.2.6.8 and 6.1.1.4'
Cl Cl 0.3639 0.7018 'International Tables Vol C Tables 4.2.6.8 and 6.1.1.4'

loop_
_geom_angle_atom_site_label_1
_geom_angle_atom_site_label_2
_geom_angle_atom_site_label_3
_geom_angle
C31 O1 C3 119.3(2)
C33 O3 C12 119.3(2)
C20 O5 H5 109.5
C31' O1' C3' 117.0(2)
C33' O3' C12' 118.8(3)
C20' O5' H5' 109.5
C2 C1 C10 113.7(3)
C2 C1 H1A 108.8
C10 C1 H1A 108.8
C2 C1 H1B 108.8
C10 C1 H1B 108.8
H1A C1 H1B 107.7
C1 C2 C3 110.6(2)
C1 C2 H2A 109.5
C3 C2 H2A 109.5
C1 C2 H2B 109.5
C3 C2 H2B 109.5
H2A C2 H2B 108.1
O1 C3 C2 106.4(2)
O1 C3 C4 109.0(3)
C2 C3 C4 114.2(2)
O1 C3 H3 109.0
C2 C3 H3 109.0
C4 C3 H3 109.0
C28 C4 C3 111.6(3)
C28 C4 C29 107.4(3)
C3 C4 C29 106.7(3)
C28 C4 C5 115.5(3)
C3 C4 C5 106.4(2)
C29 C4 C5 108.9(3)
C6 C5 C4 114.0(2)
C6 C5 C10 110.8(2)
C4 C5 C10 116.6(2)
C6 C5 H5A 104.7
C4 C5 H5A 104.7
C10 C5 H5A 104.7
C7 C6 C5 111.1(3)
C7 C6 H6A 109.4
C5 C6 H6A 109.4
C7 C6 H6B 109.4
C5 C6 H6B 109.4
H6A C6 H6B 108.0
C6 C7 C8 113.2(2)
C6 C7 H7A 108.9
C8 C7 H7A 108.9
C6 C7 H7B 108.9
C8 C7 H7B 108.9
H7A C7 H7B 107.8
C7 C8 C9 109.3(2)
C7 C8 C18 107.1(2)
C9 C8 C18 112.3(2)
C7 C8 C14 111.5(2)
C9 C8 C14 107.0(2)
C18 C8 C14 109.8(2)
C11 C9 C8 111.2(2)
C11 C9 C10 112.8(2)
C8 C9 C10 116.5(2)
C11 C9 H9 105.0
C8 C9 H9 105.0
C10 C9 H9 105.0
C1 C10 C19 107.8(2)
C1 C10 C5 107.2(2)
C19 C10 C5 114.0(3)
C1 C10 C9 108.4(2)
C19 C10 C9 112.9(2)
C5 C10 C9 106.3(2)
C12 C11 C9 116.1(2)
C12 C11 H11C 108.3
C9 C11 H11C 108.3
C12 C11 H11D 108.3
C9 C11 H11D 108.3
H11C C11 H11D 107.4
O3 C12 C13 107.6(2)
O3 C12 C11 105.2(2)
C13 C12 C11 113.2(2)
O3 C12 H12 110.2
C13 C12 H12 110.2
C11 C12 H12 110.2
C12 C13 C17 121.4(2)
C12 C13 C14 110.2(2)
C17 C13 C14 103.6(2)
C12 C13 H13 107.0
C17 C13 H13 107.0
C14 C13 H13 107.0
C15 C14 C30 106.5(2)
C15 C14 C13 101.3(2)
C30 C14 C13 109.8(2)
C15 C14 C8 116.3(2)
C30 C14 C8 112.5(2)
C13 C14 C8 109.7(2)
C14 C15 C16 106.0(2)
C14 C15 H15C 110.5
C16 C15 H15C 110.5
C14 C15 H15D 110.5
C16 C15 H15D 110.5
H15C C15 H15D 108.7
C15 C16 C17 107.8(3)
C15 C16 H16C 110.1
C17 C16 H16C 110.1
C15 C16 H16D 110.1
C17 C16 H16D 110.1
H16C C16 H16D 108.5
C13 C17 C16 101.5(2)
C13 C17 C20 118.6(2)
C16 C17 C20 115.2(3)
C13 C17 H17 106.9
C16 C17 H17 106.9
C20 C17 H17 106.9
C8 C18 H18D 109.5
C8 C18 H18E 109.5
H18D C18 H18E 109.5
C8 C18 H18F 109.5
H18D C18 H18F 109.5
H18E C18 H18F 109.5
C10 C19 H19D 109.5
C10 C19 H19E 109.5
H19D C19 H19E 109.5
C10 C19 H19F 109.5
H19D C19 H19F 109.5
H19E C19 H19F 109.5
O5 C20 C22 105.5(2)
O5 C20 C21 108.2(3)
C22 C20 C21 111.1(3)
O5 C20 C17 109.2(2)
C22 C20 C17 113.1(2)
C21 C20 C17 109.6(3)
C20 C21 H21D 109.5
C20 C21 H21E 109.5
H21D C21 H21E 109.5
C20 C21 H21F 109.5
H21D C21 H21F 109.5
H21E C21 H21F 109.5
C23 C22 C20 114.8(3)
C23 C22 H22C 108.6
C20 C22 H22C 108.6
C23 C22 H22D 108.6
C20 C22 H22D 108.6
H22C C22 H22D 107.5
C24 C23 C22 113.0(3)
C24 C23 H23C 109.0
C22 C23 H23C 109.0
C24 C23 H23D 109.0
C22 C23 H23D 109.0
H23C C23 H23D 107.8
C25 C24 C23 129.5(3)
C25 C24 H24 115.3
C23 C24 H24 115.3
C24 C25 C26 122.0(3)
C24 C25 C27 123.6(3)
C26 C25 C27 114.3(3)
C25 C26 H26A 109.5
C25 C26 H26B 109.5
H26A C26 H26B 109.5
C25 C26 H26C 109.5
H26A C26 H26C 109.5
H26B C26 H26C 109.5
C25 C27 H27A 109.5
C25 C27 H27B 109.5
H27A C27 H27B 109.5
C25 C27 H27C 109.5
H27A C27 H27C 109.5
H27B C27 H27C 109.5
C4 C28 H28D 109.5
C4 C28 H28E 109.5
H28D C28 H28E 109.5
C4 C28 H28F 109.5
H28D C28 H28F 109.5
H28E C28 H28F 109.5
C4 C29 H29D 109.5
C4 C29 H29E 109.5
H29D C29 H29E 109.5
C4 C29 H29F 109.5
H29D C29 H29F 109.5
H29E C29 H29F 109.5
C14 C30 H30D 109.5
C14 C30 H30E 109.5
H30D C30 H30E 109.5
C14 C30 H30F 109.5
H30D C30 H30F 109.5
H30E C30 H30F 109.5
O2 C31 O1 124.7(3)
O2 C31 C32 124.8(3)
O1 C31 C32 110.5(3)
C31 C32 H32D 109.5
C31 C32 H32E 109.5
H32D C32 H32E 109.5
C31 C32 H32F 109.5
H32D C32 H32F 109.5
H32E C32 H32F 109.5
O4 C33 O3 124.7(3)
O4 C33 C34 124.6(3)
O3 C33 C34 110.8(2)
C33 C34 H34D 109.5
C33 C34 H34E 109.5
H34D C34 H34E 109.5
C33 C34 H34F 109.5
H34D C34 H34F 109.5
H34E C34 H34F 109.5
C2' C1' C10' 112.8(2)
C2' C1' H1'1 109.0
C10' C1' H1'1 109.0
C2' C1' H1'2 109.0
C10' C1' H1'2 109.0
H1'1 C1' H1'2 107.8
C3' C2' C1' 110.5(2)
C3' C2' H2'1 109.5
C1' C2' H2'1 109.5
C3' C2' H2'2 109.5
C1' C2' H2'2 109.5
H2'1 C2' H2'2 108.1
O1' C3' C2' 108.7(2)
O1' C3' C4' 107.2(2)
C2' C3' C4' 113.9(2)
O1' C3' H3' 109.0
C2' C3' H3' 109.0
C4' C3' H3' 109.0
C3' C4' C28' 111.9(3)
C3' C4' C29' 107.3(3)
C28' C4' C29' 107.6(3)
C3' C4' C5' 105.9(2)
C28' C4' C5' 114.9(3)
C29' C4' C5' 108.9(3)
C6' C5' C10' 111.0(2)
C6' C5' C4' 114.0(2)
C10' C5' C4' 117.0(2)
C6' C5' H5'1 104.4
C10' C5' H5'1 104.4
C4' C5' H5'1 104.4
C5' C6' C7' 110.4(3)
C5' C6' H6'1 109.6
C7' C6' H6'1 109.6
C5' C6' H6'2 109.6
C7' C6' H6'2 109.6
H6'1 C6' H6'2 108.1
C6' C7' C8' 113.1(3)
C6' C7' H7'1 109.0
C8' C7' H7'1 109.0
C6' C7' H7'2 109.0
C8' C7' H7'2 109.0
H7'1 C7' H7'2 107.8
C7' C8' C18' 106.6(2)
C7' C8' C9' 110.2(2)
C18' C8' C9' 112.2(2)
C7' C8' C14' 111.5(2)
C18' C8' C14' 111.0(2)
C9' C8' C14' 105.5(2)
C11' C9' C8' 110.4(2)
C11' C9' C10' 113.0(2)
C8' C9' C10' 116.9(2)
C11' C9' H9' 105.1
C8' C9' H9' 105.1
C10' C9' H9' 105.1
C1' C10' C19' 108.5(2)
C1' C10' C5' 107.6(2)
C19' C10' C5' 114.0(2)
C1' C10' C9' 107.4(2)
C19' C10' C9' 112.8(2)
C5' C10' C9' 106.3(2)
C9' C11' C12' 115.8(2)
C9' C11' H11A 108.3
C12' C11' H11A 108.3
C9' C11' H11B 108.3
C12' C11' H11B 108.3
H11A C11' H11B 107.4
O3' C12' C13' 107.1(2)
O3' C12' C11' 105.1(2)
C13' C12' C11' 113.8(2)
O3' C12' H12' 110.2
C13' C12' H12' 110.2
C11' C12' H12' 110.2
C12' C13' C17' 118.8(2)
C12' C13' C14' 110.8(2)
C17' C13' C14' 102.8(2)
C12' C13' H13' 108.0
C17' C13' H13' 108.0
C14' C13' H13' 108.0
C15' C14' C30' 106.8(2)
C15' C14' C13' 100.9(2)
C30' C14' C13' 110.9(3)
C15' C14' C8' 116.3(2)
C30' C14' C8' 111.7(2)
C13' C14' C8' 109.6(2)
C14' C15' C16' 104.1(3)
C14' C15' H15A 110.9
C16' C15' H15A 110.9
C14' C15' H15B 110.9
C16' C15' H15B 110.9
H15A C15' H15B 109.0
C15' C16' C17' 108.1(3)
C15' C16' H16A 110.1
C17' C16' H16A 110.1
C15' C16' H16B 110.1
C17' C16' H16B 110.1
H16A C16' H16B 108.4
C13' C17' C20' 119.4(3)
C13' C17' C16' 101.2(2)
C20' C17' C16' 114.8(3)
C13' C17' H17' 106.9
C20' C17' H17' 106.9
C16' C17' H17' 106.9
C8' C18' H18A 109.5
C8' C18' H18B 109.5
H18A C18' H18B 109.5
C8' C18' H18C 109.5
H18A C18' H18C 109.5
H18B C18' H18C 109.5
C10' C19' H19A 109.5
C10' C19' H19B 109.5
H19A C19' H19B 109.5
C10' C19' H19C 109.5
H19A C19' H19C 109.5
H19B C19' H19C 109.5
O5' C20' C22' 107.7(3)
O5' C20' C21' 108.5(3)
C22' C20' C21' 113.0(3)
O5' C20' C17' 105.4(3)
C22' C20' C17' 113.8(3)
C21' C20' C17' 108.1(3)
C20' C21' H21A 109.5
C20' C21' H21B 109.5
H21A C21' H21B 109.5
C20' C21' H21C 109.5
H21A C21' H21C 109.5
H21B C21' H21C 109.5
C20' C22' C23' 114.3(3)
C20' C22' H22A 108.7
C23' C22' H22A 108.7
C20' C22' H22B 108.7
C23' C22' H22B 108.7
H22A C22' H22B 107.6
C24' C23' C22' 113.6(3)
C24' C23' H23A 108.8
C22' C23' H23A 108.8
C24' C23' H23B 108.8
C22' C23' H23B 108.8
H23A C23' H23B 107.7
C25' C24' C23' 129.2(5)
C25' C24' H24' 115.4
C23' C24' H24' 115.4
C24' C25' C26' 122.5(6)
C24' C25' C27' 122.9(6)
C26' C25' C27' 114.5(5)
C25' C26' H26D 109.5
C25' C26' H26E 109.5
H26D C26' H26E 109.5
C25' C26' H26F 109.5
H26D C26' H26F 109.5
H26E C26' H26F 109.5
C25' C27' H27D 109.5
C25' C27' H27E 109.5
H27D C27' H27E 109.5
C25' C27' H27F 109.5
H27D C27' H27F 109.5
H27E C27' H27F 109.5
C4' C28' H28A 109.5
C4' C28' H28B 109.5
H28A C28' H28B 109.5
C4' C28' H28C 109.5
H28A C28' H28C 109.5
H28B C28' H28C 109.5
C4' C29' H29A 109.5
C4' C29' H29B 109.5
H29A C29' H29B 109.5
C4' C29' H29C 109.5
H29A C29' H29C 109.5
H29B C29' H29C 109.5
C14' C30' H30A 109.5
C14' C30' H30B 109.5
H30A C30' H30B 109.5
C14' C30' H30C 109.5
H30A C30' H30C 109.5
H30B C30' H30C 109.5
O2' C31' O1' 123.9(3)
O2' C31' C32' 124.4(3)
O1' C31' C32' 111.7(3)
C31' C32' H32A 109.5
C31' C32' H32B 109.5
H32A C32' H32B 109.5
C31' C32' H32C 109.5
H32A C32' H32C 109.5
H32B C32' H32C 109.5
O4' C33' O3' 123.4(3)
O4' C33' C34' 124.9(3)
O3' C33' C34' 111.7(3)
C33' C34' H34A 109.5
C33' C34' H34B 109.5
H34A C34' H34B 109.5
C33' C34' H34C 109.5
H34A C34' H34C 109.5
H34B C34' H34C 109.5
Cl2 C1S Cl1 113.8(4)
Cl2 C1S H1SA 108.8
Cl1 C1S H1SA 108.8
Cl2 C1S H1SB 108.8
Cl1 C1S H1SB 108.8
H1SA C1S H1SB 107.7
Cl2' C1'S Cl1' 100.0(9)
Cl2' C1'S H1'A 111.8
Cl1' C1'S H1'A 111.8
Cl2' C1'S H1'B 111.8
Cl1' C1'S H1'B 111.8
H1'A C1'S H1'B 109.5

loop_
_geom_bond_atom_site_label_1
_geom_bond_atom_site_label_2
_geom_bond_distance
O1 C31 1.340(4)
O1 C3 1.459(4)
O2 C31 1.205(4)
O3 C33 1.330(4)
O3 C12 1.470(3)
O4 C33 1.199(4)
O5 C20 1.438(4)
O5 H5 0.8400
O1' C31' 1.337(4)
O1' C3' 1.466(3)
O2' C31' 1.199(4)
O3' C33' 1.330(4)
O3' C12' 1.458(4)
O4' C33' 1.215(4)
O5' C20' 1.438(4)
O5' H5' 0.8400
C1 C2 1.524(4)
C1 C10 1.544(4)
C1 H1A 0.9900
C1 H1B 0.9900
C2 C3 1.525(4)
C2 H2A 0.9900
C2 H2B 0.9900
C3 C4 1.535(5)
C3 H3 1.0000
C4 C28 1.533(4)
C4 C29 1.542(4)
C4 C5 1.555(4)
C5 C6 1.532(4)
C5 C10 1.564(4)
C5 H5A 1.0000
C6 C7 1.525(5)
C6 H6A 0.9900
C6 H6B 0.9900
C7 C8 1.539(4)
C7 H7A 0.9900
C7 H7B 0.9900
C8 C9 1.552(4)
C8 C18 1.560(4)
C8 C14 1.567(4)
C9 C11 1.528(4)
C9 C10 1.566(4)
C9 H9 1.0000
C10 C19 1.549(4)
C11 C12 1.527(4)
C11 H11C 0.9900
C11 H11D 0.9900
C12 C13 1.512(4)
C12 H12 1.0000
C13 C17 1.543(4)
C13 C14 1.561(4)
C13 H13 1.0000
C14 C15 1.539(4)
C14 C30 1.559(4)
C15 C16 1.541(5)
C15 H15C 0.9900
C15 H15D 0.9900
C16 C17 1.543(4)
C16 H16C 0.9900
C16 H16D 0.9900
C17 C20 1.551(4)
C17 H17 1.0000
C18 H18D 0.9800
C18 H18E 0.9800
C18 H18F 0.9800
C19 H19D 0.9800
C19 H19E 0.9800
C19 H19F 0.9800
C20 C22 1.531(4)
C20 C21 1.542(4)
C21 H21D 0.9800
C21 H21E 0.9800
C21 H21F 0.9800
C22 C23 1.525(4)
C22 H22C 0.9900
C22 H22D 0.9900
C23 C24 1.502(5)
C23 H23C 0.9900
C23 H23D 0.9900
C24 C25 1.327(5)
C24 H24 0.9500
C25 C26 1.498(5)
C25 C27 1.502(5)
C26 H26A 0.9800
C26 H26B 0.9800
C26 H26C 0.9800
C27 H27A 0.9800
C27 H27B 0.9800
C27 H27C 0.9800
C28 H28D 0.9800
C28 H28E 0.9800
C28 H28F 0.9800
C29 H29D 0.9800
C29 H29E 0.9800
C29 H29F 0.9800
C30 H30D 0.9800
C30 H30E 0.9800
C30 H30F 0.9800
C31 C32 1.505(5)
C32 H32D 0.9800
C32 H32E 0.9800
C32 H32F 0.9800
C33 C34 1.509(4)
C34 H34D 0.9800
C34 H34E 0.9800
C34 H34F 0.9800
C1' C2' 1.531(4)
C1' C10' 1.539(4)
C1' H1'1 0.9900
C1' H1'2 0.9900
C2' C3' 1.511(4)
C2' H2'1 0.9900
C2' H2'2 0.9900
C3' C4' 1.529(4)
C3' H3' 1.0000
C4' C28' 1.536(5)
C4' C29' 1.542(4)
C4' C5' 1.559(4)
C5' C6' 1.529(4)
C5' C10' 1.559(4)
C5' H5'1 1.0000
C6' C7' 1.532(5)
C6' H6'1 0.9900
C6' H6'2 0.9900
C7' C8' 1.540(4)
C7' H7'1 0.9900
C7' H7'2 0.9900
C8' C18' 1.544(4)
C8' C9' 1.563(4)
C8' C14' 1.570(4)
C9' C11' 1.528(4)
C9' C10' 1.566(4)
C9' H9' 1.0000
C10' C19' 1.541(4)
C11' C12' 1.546(4)
C11' H11A 0.9900
C11' H11B 0.9900
C12' C13' 1.516(4)
C12' H12' 1.0000
C13' C17' 1.542(4)
C13' C14' 1.556(4)
C13' H13' 1.0000
C14' C15' 1.547(4)
C14' C30' 1.551(4)
C15' C16' 1.547(5)
C15' H15A 0.9900
C15' H15B 0.9900
C16' C17' 1.555(5)
C16' H16A 0.9900
C16' H16B 0.9900
C17' C20' 1.545(5)
C17' H17' 1.0000
C18' H18A 0.9800
C18' H18B 0.9800
C18' H18C 0.9800
C19' H19A 0.9800
C19' H19B 0.9800
C19' H19C 0.9800
C20' C22' 1.513(5)
C20' C21' 1.540(5)
C21' H21A 0.9800
C21' H21B 0.9800
C21' H21C 0.9800
C22' C23' 1.531(5)
C22' H22A 0.9900
C22' H22B 0.9900
C23' C24' 1.485(6)
C23' H23A 0.9900
C23' H23B 0.9900
C24' C25' 1.334(7)
C24' H24' 0.9500
C25' C26' 1.483(9)
C25' C27' 1.538(9)
C26' H26D 0.9800
C26' H26E 0.9800
C26' H26F 0.9800
C27' H27D 0.9800
C27' H27E 0.9800
C27' H27F 0.9800
C28' H28A 0.9800
C28' H28B 0.9800
C28' H28C 0.9800
C29' H29A 0.9800
C29' H29B 0.9800
C29' H29C 0.9800
C30' H30A 0.9800
C30' H30B 0.9800
C30' H30C 0.9800
C31' C32' 1.493(4)
C32' H32A 0.9800
C32' H32B 0.9800
C32' H32C 0.9800
C33' C34' 1.500(6)
C34' H34A 0.9800
C34' H34B 0.9800
C34' H34C 0.9800
C1S Cl2 1.717(7)
C1S Cl1 1.766(7)
C1S H1SA 0.9900
C1S H1SB 0.9900
C1'S Cl2' 1.723(13)
C1'S Cl1' 1.805(14)
C1'S H1'A 0.9900
C1'S H1'B 0.9900
